data_7238702
loop_
_publ_author_name
'Duda, Blazej'
'Tverdomed, Sergey N.'
'R\"oschenthaler, Gerd-Volker'

_publ_section_title
;
 An efficient and regioselective synthetic approach towards fluorinated
 quinolinylphosphonates
;
_journal_issue 24
_journal_name_full 'RSC Advances'
_journal_page_first 9135
_journal_paper_doi 10.1039/c2ra21212a
_journal_volume 2
_journal_year 2012
_chemical_formula_sum 'C16 H19 F3 N O5 P'
_chemical_formula_weight 393.29
_space_group_IT_number 2
_space_group_name_Hall '-P 1'
_space_group_name_H-M_alt 'P -1'
_symmetry_cell_setting triclinic
_symmetry_space_group_name_H-M 'P -1'
_atom_sites_solution_hydrogens geom
_atom_sites_solution_primary direct
_atom_sites_solution_secondary difmap
_audit_creation_method SHELXL-97
_cell_angle_alpha 93.708(5)
_cell_angle_beta 95.044(6)
_cell_angle_gamma 93.142(5)
_cell_formula_units_Z 2
_cell_length_a 7.4669(6)
_cell_length_b 9.0018(6)
_cell_length_c 12.9910(11)
_cell_measurement_reflns_used 4001
_cell_measurement_temperature 100(2)
_cell_measurement_theta_max 24.30
_cell_measurement_theta_min 2.74
_cell_volume 866.39(12)
_computing_cell_refinement 'Bruker SAINT'
_computing_data_collection 'Bruker APEX2'
_computing_data_reduction 'Bruker SAINT'
_computing_molecular_graphics 'Bruker SHELXTL'
_computing_publication_material 'Bruker SHELXTL'
_computing_structure_refinement 'SHELXL-97 (Sheldrick, 2008)'
_computing_structure_solution 'SHELXS-97 (Sheldrick, 2008)'
_diffrn_ambient_temperature 100(2)
_diffrn_measured_fraction_theta_full 0.988
_diffrn_measured_fraction_theta_max 0.988
_diffrn_measurement_device_type 'Bruker APEX-II CCD'
_diffrn_measurement_method '\f and \w scans'
_diffrn_radiation_monochromator graphite
_diffrn_radiation_source 'fine-focus sealed tube'
_diffrn_radiation_type MoK\a
_diffrn_radiation_wavelength 0.71073
_diffrn_reflns_av_R_equivalents 0.0940
_diffrn_reflns_av_sigmaI/netI 0.0494
_diffrn_reflns_limit_h_max 9
_diffrn_reflns_limit_h_min -9
_diffrn_reflns_limit_k_max 11
_diffrn_reflns_limit_k_min -11
_diffrn_reflns_limit_l_max 16
_diffrn_reflns_limit_l_min -16
_diffrn_reflns_number 39542
_diffrn_reflns_theta_full 26.37
_diffrn_reflns_theta_max 26.37
_diffrn_reflns_theta_min 3.45
_exptl_absorpt_coefficient_mu 0.218
_exptl_absorpt_correction_T_max 0.9892
_exptl_absorpt_correction_T_min 0.9180
_exptl_absorpt_correction_type multi-scan
_exptl_absorpt_process_details SADABS
_exptl_crystal_colour colourless
_exptl_crystal_density_diffrn 1.508
_exptl_crystal_density_method 'not measured'
_exptl_crystal_description plate
_exptl_crystal_F_000 408
_exptl_crystal_size_max 0.40
_exptl_crystal_size_mid 0.20
_exptl_crystal_size_min 0.05
_refine_diff_density_max 0.493
_refine_diff_density_min -0.336
_refine_diff_density_rms 0.057
_refine_ls_extinction_method none
_refine_ls_goodness_of_fit_ref 1.024
_refine_ls_hydrogen_treatment refall
_refine_ls_matrix_type full
_refine_ls_number_parameters 311
_refine_ls_number_reflns 3497
_refine_ls_number_restraints 0
_refine_ls_restrained_S_all 1.024
_refine_ls_R_factor_all 0.0713
_refine_ls_R_factor_gt 0.0426
_refine_ls_shift/su_max 0.000
_refine_ls_shift/su_mean 0.000
_refine_ls_structure_factor_coef Fsqd
_refine_ls_weighting_details 'calc w=1/[\s^2^(Fo^2^)+(0.0500P)^2^+0.3600P] where P=(Fo^2^+2Fc^2^)/3'
_refine_ls_weighting_scheme calc
_refine_ls_wR_factor_gt 0.0985
_refine_ls_wR_factor_ref 0.1118
_reflns_number_gt 2478
_reflns_number_total 3497
_reflns_threshold_expression >2sigma(I)
_cod_data_source_file c2ra21212a.txt
_cod_data_source_block try
_cod_depositor_comments
;
The following automatic conversions were performed:

data item '_symmetry_cell_setting' value 'Triclinic' was changed to
'triclinic' in accordance with the
/home/saulius/struct/COD-crude-data/automatic-downloads/DataCite-retrospective/RSC/depositions/lib/dictionaries/cif_core.dic
dictionary named 'cif_core.dic' version 2.4.2 last updated on
2011-04-26.

Automatic conversion script
Id: cif_fix_values 6909 2019-04-08 15:41:33Z antanas 
;
_cod_original_sg_symbol_H-M P-1
_cod_database_code 7238702

loop_
_symmetry_equiv_pos_as_xyz
'x, y, z'
'-x, -y, -z'

loop_
_atom_site_label
_atom_site_type_symbol
_atom_site_fract_x
_atom_site_fract_y
_atom_site_fract_z
_atom_site_U_iso_or_equiv
_atom_site_adp_type
_atom_site_occupancy
_atom_site_symmetry_multiplicity
_atom_site_calc_flag
C1 C 0.2246(3) 0.2733(2) 0.31977(18) 0.0225(5) Uani 1 1 d
C2 C 0.1304(3) 0.1395(2) 0.27468(18) 0.0221(5) Uani 1 1 d
C3 C 0.3600(3) 0.1324(2) 0.57816(17) 0.0204(5) Uani 1 1 d
H1C3 H 0.421(3) 0.215(3) 0.6106(19) 0.025(6) Uiso 1 1 d
C4 C 0.1928(3) 0.0115(2) 0.42086(17) 0.0195(5) Uani 1 1 d
C5 C 0.2833(3) 0.1396(2) 0.47492(17) 0.0204(5) Uani 1 1 d
C6 C 0.3002(3) 0.2687(2) 0.42056(18) 0.0224(5) Uani 1 1 d
H2C6 H 0.367(3) 0.353(3) 0.4518(18) 0.019(6) Uiso 1 1 d
C7 C 0.1827(3) -0.1246(2) 0.47045(17) 0.0205(5) Uani 1 1 d
H2C7 H 0.126(3) -0.208(3) 0.432(2) 0.032(7) Uiso 1 1 d
C8 C 0.2610(3) -0.1304(2) 0.56859(17) 0.0200(5) Uani 1 1 d
C9 C 0.3495(3) 0.0005(2) 0.62427(17) 0.0200(5) Uani 1 1 d
C10 C 0.0422(3) 0.1207(3) 0.16463(18) 0.0267(5) Uani 1 1 d
C1P1 C 0.0780(4) 0.6438(3) 0.1736(2) 0.0359(6) Uani 1 1 d
H311 H 0.180(4) 0.644(3) 0.121(2) 0.049(8) Uiso 1 1 d
H211 H 0.095(4) 0.728(3) 0.230(2) 0.045(8) Uiso 1 1 d
C1P2 C 0.5166(3) 0.3373(3) 0.1462(2) 0.0282(6) Uani 1 1 d
H212 H 0.530(3) 0.263(3) 0.1948(19) 0.025(6) Uiso 1 1 d
H112 H 0.606(4) 0.418(3) 0.170(2) 0.039(8) Uiso 1 1 d
C1O3 C 0.1935(4) -0.3914(3) 0.5700(2) 0.0271(5) Uani 1 1 d
H3O3 H 0.250(3) -0.409(3) 0.509(2) 0.028(7) Uiso 1 1 d
H2O3 H 0.060(4) -0.388(3) 0.553(2) 0.034(7) Uiso 1 1 d
H1O3 H 0.228(3) -0.466(3) 0.616(2) 0.033(7) Uiso 1 1 d
C1O4 C 0.4988(4) 0.1061(3) 0.7825(2) 0.0293(6) Uani 1 1 d
H3O4 H 0.602(4) 0.153(3) 0.751(2) 0.034(7) Uiso 1 1 d
H2O4 H 0.400(3) 0.176(3) 0.7917(18) 0.024(6) Uiso 1 1 d
H1O4 H 0.541(4) 0.071(3) 0.847(2) 0.042(8) Uiso 1 1 d
C2P1 C -0.1007(5) 0.6373(4) 0.1157(3) 0.0496(8) Uani 1 1 d
H221 H -0.109(4) 0.723(4) 0.078(2) 0.058(9) Uiso 1 1 d
H121 H -0.191(5) 0.635(4) 0.173(3) 0.087(13) Uiso 1 1 d
H321 H -0.118(5) 0.542(5) 0.069(3) 0.091(13) Uiso 1 1 d
C2P2 C 0.5348(4) 0.2795(3) 0.0375(2) 0.0332(6) Uani 1 1 d
H322 H 0.652(4) 0.233(3) 0.033(2) 0.049(8) Uiso 1 1 d
H222 H 0.443(4) 0.206(3) 0.013(2) 0.043(8) Uiso 1 1 d
H122 H 0.531(4) 0.359(3) -0.009(2) 0.049(8) Uiso 1 1 d
N1 N 0.1161(2) 0.01401(19) 0.32192(14) 0.0218(4) Uani 1 1 d
O1P O 0.0901(2) 0.51040(18) 0.23332(13) 0.0325(4) Uani 1 1 d
O2P O 0.3393(2) 0.39908(17) 0.14993(12) 0.0254(4) Uani 1 1 d
O3 O 0.2664(2) -0.25392(16) 0.62339(12) 0.0239(4) Uani 1 1 d
O3P O 0.4087(2) 0.54223(17) 0.32707(13) 0.0316(4) Uani 1 1 d
O4 O 0.4221(2) -0.02320(16) 0.72094(12) 0.0254(4) Uani 1 1 d
F1 F 0.1620(2) 0.07565(17) 0.09829(11) 0.0398(4) Uani 1 1 d
F2 F -0.0203(2) 0.24599(16) 0.12945(12) 0.0391(4) Uani 1 1 d
F3 F -0.0948(2) 0.01908(16) 0.15263(11) 0.0385(4) Uani 1 1 d
P P 0.27682(9) 0.44430(6) 0.25993(5) 0.02588(18) Uani 1 1 d

loop_
_atom_site_aniso_label
_atom_site_aniso_U_11
_atom_site_aniso_U_22
_atom_site_aniso_U_33
_atom_site_aniso_U_23
_atom_site_aniso_U_13
_atom_site_aniso_U_12
C1 0.0225(12) 0.0204(11) 0.0259(13) 0.0014(9) 0.0061(10) 0.0066(9)
C2 0.0192(12) 0.0239(12) 0.0239(12) 0.0011(9) 0.0030(9) 0.0064(9)
C3 0.0231(12) 0.0167(11) 0.0211(12) -0.0025(9) 0.0032(9) 0.0019(9)
C4 0.0174(11) 0.0206(11) 0.0212(12) 0.0008(9) 0.0036(9) 0.0043(9)
C5 0.0184(11) 0.0192(11) 0.0245(12) -0.0003(9) 0.0053(9) 0.0063(9)
C6 0.0235(12) 0.0183(12) 0.0254(13) -0.0022(10) 0.0034(10) 0.0049(10)
C7 0.0214(11) 0.0174(11) 0.0226(12) -0.0005(9) 0.0027(9) 0.0011(9)
C8 0.0198(11) 0.0176(11) 0.0234(12) 0.0004(9) 0.0049(9) 0.0037(9)
C9 0.0204(11) 0.0222(11) 0.0180(11) -0.0009(9) 0.0043(9) 0.0055(9)
C10 0.0266(13) 0.0264(12) 0.0272(13) 0.0066(10) -0.0002(10) 0.0019(10)
C1P1 0.0427(16) 0.0232(13) 0.0411(16) 0.0068(12) -0.0056(13) 0.0055(11)
C1P2 0.0253(13) 0.0299(13) 0.0290(14) 0.0026(11) -0.0009(11) 0.0039(11)
C1O3 0.0344(15) 0.0180(12) 0.0281(14) 0.0005(10) 0.0009(12) -0.0014(10)
C1O4 0.0384(16) 0.0246(13) 0.0232(13) -0.0045(10) -0.0037(12) 0.0046(12)
C2P1 0.051(2) 0.0387(18) 0.058(2) 0.0150(16) -0.0116(17) 0.0081(15)
C2P2 0.0302(15) 0.0414(16) 0.0282(15) 0.0013(12) 0.0025(12) 0.0071(13)
N1 0.0219(10) 0.0214(10) 0.0223(10) 0.0019(8) 0.0017(8) 0.0028(8)
O1P 0.0399(10) 0.0253(9) 0.0355(10) 0.0096(7) 0.0086(8) 0.0130(8)
O2P 0.0297(9) 0.0243(8) 0.0229(9) 0.0031(7) 0.0034(7) 0.0058(7)
O3 0.0319(9) 0.0156(8) 0.0236(9) 0.0017(6) -0.0007(7) -0.0005(7)
O3P 0.0479(11) 0.0187(8) 0.0277(9) 0.0026(7) 0.0016(8) 0.0000(7)
O4 0.0343(9) 0.0202(8) 0.0207(9) 0.0002(6) -0.0025(7) 0.0022(7)
F1 0.0392(9) 0.0589(10) 0.0217(8) -0.0010(7) 0.0030(6) 0.0104(7)
F2 0.0447(9) 0.0329(8) 0.0380(9) 0.0094(7) -0.0125(7) 0.0061(7)
F3 0.0376(9) 0.0427(9) 0.0318(8) 0.0077(7) -0.0097(7) -0.0129(7)
P 0.0355(4) 0.0187(3) 0.0244(3) 0.0032(2) 0.0040(3) 0.0059(3)

loop_
_atom_type_symbol
_atom_type_description
_atom_type_scat_dispersion_real
_atom_type_scat_dispersion_imag
_atom_type_scat_source
C C 0.0033 0.0016 'International Tables Vol C Tables 4.2.6.8 and 6.1.1.4'
H H 0.0000 0.0000 'International Tables Vol C Tables 4.2.6.8 and 6.1.1.4'
N N 0.0061 0.0033 'International Tables Vol C Tables 4.2.6.8 and 6.1.1.4'
O O 0.0106 0.0060 'International Tables Vol C Tables 4.2.6.8 and 6.1.1.4'
F F 0.0171 0.0103 'International Tables Vol C Tables 4.2.6.8 and 6.1.1.4'
P P 0.1023 0.0942 'International Tables Vol C Tables 4.2.6.8 and 6.1.1.4'

loop_
_geom_angle_atom_site_label_1
_geom_angle_atom_site_label_2
_geom_angle_atom_site_label_3
_geom_angle
C6 C1 C2 116.1(2)
C6 C1 P 114.73(17)
C2 C1 P 128.88(18)
N1 C2 C1 124.3(2)
N1 C2 C10 111.44(19)
C1 C2 C10 124.2(2)
C9 C3 C5 119.6(2)
N1 C4 C5 121.96(19)
N1 C4 C7 118.68(19)
C5 C4 C7 119.4(2)
C6 C5 C4 117.3(2)
C6 C5 C3 122.5(2)
C4 C5 C3 120.14(19)
C1 C6 C5 121.6(2)
C8 C7 C4 119.7(2)
O3 C8 C7 125.68(19)
O3 C8 C9 113.43(19)
C7 C8 C9 120.9(2)
O4 C9 C3 125.7(2)
O4 C9 C8 114.01(18)
C3 C9 C8 120.3(2)
F3 C10 F2 106.60(19)
F3 C10 F1 106.39(19)
F2 C10 F1 105.89(18)
F3 C10 C2 112.98(19)
F2 C10 C2 113.90(19)
F1 C10 C2 110.55(19)
C2P1 C1P1 O1P 108.3(2)
O2P C1P2 C2P2 108.4(2)
C2 N1 C4 118.64(19)
C1P1 O1P P 120.24(16)
C1P2 O2P P 117.62(14)
C8 O3 C1O3 116.63(18)
C9 O4 C1O4 116.06(18)
O3P P O1P 115.53(10)
O3P P O2P 114.29(10)
O1P P O2P 103.11(9)
O3P P C1 111.07(10)
O1P P C1 104.89(10)
O2P P C1 107.08(9)

loop_
_geom_bond_atom_site_label_1
_geom_bond_atom_site_label_2
_geom_bond_distance
C1 C6 1.383(3)
C1 C2 1.425(3)
C1 P 1.808(2)
C2 N1 1.324(3)
C2 C10 1.516(3)
C3 C9 1.366(3)
C3 C5 1.418(3)
C4 N1 1.363(3)
C4 C5 1.416(3)
C4 C7 1.422(3)
C5 C6 1.404(3)
C7 C8 1.361(3)
C8 O3 1.359(3)
C8 C9 1.438(3)
C9 O4 1.358(3)
C10 F3 1.326(3)
C10 F2 1.336(3)
C10 F1 1.355(3)
C1P1 C2P1 1.469(4)
C1P1 O1P 1.474(3)
C1P2 O2P 1.467(3)
C1P2 C2P2 1.493(4)
C1O3 O3 1.434(3)
C1O4 O4 1.432(3)
O1P P 1.5655(18)
O2P P 1.5775(17)
O3P P 1.4704(18)
